data_7235753
loop_
_publ_author_name
'Sun, Shuo'
'Zhang, Peng'
'Li, Jianfeng'
'Li, Yuanke'
'Wang, Jianlu'
'Zhang, Shujiang'
'Xia, Yangjun'
'Meng, Xiangjian'
'Fan, Duowang'
'Chu, Junhao'

_publ_section_title
;
 Synthetically controlling the optoelectronic properties of
 dithieno[2,3-d:2&#x2032;,3&#x2032;-d&#x2032;]benzo[1,2-b:4,5-b&#x2032;]dithiophene-alt-diketopyrrolopyrrole-conjugated
 polymers for efficient solar cells
;
_journal_issue 37
_journal_name_full 'J. Mater. Chem. A'
_journal_page_first 15316
_journal_paper_doi 10.1039/C4TA01632G
_journal_volume 2
_journal_year 2014
_chemical_formula_sum 'C38 H54 O2 S4'
_chemical_formula_weight 671.06
_chemical_melting_point 345.5(5)
_chemical_name_systematic
;
5,10-di(dodecyloxy)dithieno[2,3-d:2',3'-d']benzo[1,2-b:4,5-b']dithiophene
;
_space_group_IT_number 2
_space_group_name_Hall '-P 1'
_space_group_name_H-M_alt 'P -1'
_symmetry_cell_setting triclinic
_symmetry_space_group_name_H-M 'P -1'
_atom_sites_solution_hydrogens geom
_atom_sites_solution_primary direct
_atom_sites_solution_secondary difmap
_audit_creation_method SHELXL-97
_cell_angle_alpha 81.790(6)
_cell_angle_beta 76.147(6)
_cell_angle_gamma 89.255(6)
_cell_formula_units_Z 1
_cell_length_a 7.507(4)
_cell_length_b 9.506(5)
_cell_length_c 13.155(7)
_cell_measurement_reflns_used 2646
_cell_measurement_temperature 296(2)
_cell_measurement_theta_max 28.37
_cell_measurement_theta_min 2.80
_cell_volume 901.9(8)
_computing_cell_refinement 'Bruker SMART'
_computing_data_collection 'Bruker SMART'
_computing_data_reduction 'Bruker SAINT'
_computing_molecular_graphics 'Bruker SHELXTL'
_computing_publication_material 'Bruker SHELXTL'
_computing_structure_refinement 'SHELXL-97 (Sheldrick, 1997)'
_computing_structure_solution 'SHELXS-97 (Sheldrick, 1990)'
_diffrn_ambient_temperature 296(2)
_diffrn_measured_fraction_theta_full 0.956
_diffrn_measured_fraction_theta_max 0.956
_diffrn_measurement_device_type 'CCD area detector'
_diffrn_measurement_method 'phi and omega scans'
_diffrn_radiation_monochromator graphite
_diffrn_radiation_source 'fine-focus sealed tube'
_diffrn_radiation_type MoK\a
_diffrn_radiation_wavelength 0.71073
_diffrn_reflns_av_R_equivalents 0.0382
_diffrn_reflns_av_sigmaI/netI 0.0596
_diffrn_reflns_limit_h_max 9
_diffrn_reflns_limit_h_min -9
_diffrn_reflns_limit_k_max 11
_diffrn_reflns_limit_k_min -11
_diffrn_reflns_limit_l_max 15
_diffrn_reflns_limit_l_min -13
_diffrn_reflns_number 6254
_diffrn_reflns_theta_full 25.50
_diffrn_reflns_theta_max 25.50
_diffrn_reflns_theta_min 2.51
_exptl_absorpt_coefficient_mu 0.295
_exptl_absorpt_correction_T_max 0.957
_exptl_absorpt_correction_T_min 0.919
_exptl_absorpt_correction_type multi-scan
_exptl_absorpt_process_details sadabs
_exptl_crystal_colour yellow
_exptl_crystal_density_diffrn 1.235
_exptl_crystal_density_method 'not measured'
_exptl_crystal_description block
_exptl_crystal_F_000 362
_exptl_crystal_size_max 0.30
_exptl_crystal_size_mid 0.24
_exptl_crystal_size_min 0.15
_refine_diff_density_max 0.475
_refine_diff_density_min -0.347
_refine_diff_density_rms 0.056
_refine_ls_extinction_method none
_refine_ls_goodness_of_fit_ref 1.292
_refine_ls_hydrogen_treatment constr
_refine_ls_matrix_type full
_refine_ls_number_parameters 200
_refine_ls_number_reflns 3208
_refine_ls_number_restraints 0
_refine_ls_restrained_S_all 1.292
_refine_ls_R_factor_all 0.0934
_refine_ls_R_factor_gt 0.0631
_refine_ls_shift/su_max 0.000
_refine_ls_shift/su_mean 0.000
_refine_ls_structure_factor_coef Fsqd
_refine_ls_weighting_details 'calc w=1/[\s^2^(Fo^2^)+(0.0000P)^2^+1.2919P] where P=(Fo^2^+2Fc^2^)/3'
_refine_ls_weighting_scheme calc
_refine_ls_wR_factor_gt 0.1481
_refine_ls_wR_factor_ref 0.1592
_reflns_number_gt 2164
_reflns_number_total 3208
_reflns_threshold_expression >2sigma(I)
_cod_data_source_file c4ta01632g2.cif
_cod_data_source_block DTBDT-C12
_cod_depositor_comments
;
The following automatic conversions were performed:

data item '_chemical_melting_point' value '345-346' was changed to
'345.5(5)' -- the average value was taken and precision was
estimated.

data item '_symmetry_cell_setting' value 'Triclinic' was changed to
'triclinic' in accordance with the
/home/saulius/struct/COD-crude-data/automatic-downloads/DataCite-retrospective/RSC/depositions/lib/dictionaries/cif_core.dic
dictionary named 'cif_core.dic' version 2.4.2 last updated on
2011-04-26.

Automatic conversion script
Id: cif_fix_values 6909 2019-04-08 15:41:33Z antanas 
;
_cod_original_cell_volume 902.0(9)
_cod_original_sg_symbol_H-M P-1
_cod_database_code 7235753

loop_
_symmetry_equiv_pos_as_xyz
'x, y, z'
'-x, -y, -z'

loop_
_atom_site_label
_atom_site_type_symbol
_atom_site_fract_x
_atom_site_fract_y
_atom_site_fract_z
_atom_site_U_iso_or_equiv
_atom_site_adp_type
_atom_site_occupancy
_atom_site_symmetry_multiplicity
_atom_site_calc_flag
_atom_site_refinement_flags
S1 S 0.31752(16) 0.62669(12) 0.48683(10) 0.0517(4) Uani 1 1 d .
S2 S -0.10795(16) 0.79236(12) 0.35720(10) 0.0510(4) Uani 1 1 d .
O1 O 0.2859(4) 0.8939(3) 0.5874(3) 0.0585(10) Uani 1 1 d .
C5 C 0.0835(5) 0.8734(4) 0.4827(3) 0.0330(9) Uani 1 1 d .
C8 C 0.3747(6) 0.9606(4) 0.6528(3) 0.0415(10) Uani 1 1 d .
H8A H 0.2863 0.9795 0.7161 0.050 Uiso 1 1 calc R
H8B H 0.4318 1.0501 0.6151 0.050 Uiso 1 1 calc R
C7 C 0.1459(5) 0.9546(4) 0.5492(3) 0.0357(9) Uani 1 1 d .
C14 C 1.1052(6) 0.8143(5) 0.9667(4) 0.0497(12) Uani 1 1 d .
H14A H 1.1690 0.9031 0.9330 0.060 Uiso 1 1 calc R
H14B H 1.0174 0.8331 1.0303 0.060 Uiso 1 1 calc R
C11 C 0.7596(6) 0.8144(5) 0.7860(4) 0.0447(11) Uani 1 1 d .
H11A H 0.8480 0.7979 0.7220 0.054 Uiso 1 1 calc R
H11B H 0.6988 0.7241 0.8189 0.054 Uiso 1 1 calc R
C3 C 0.0644(6) 0.6842(4) 0.3884(3) 0.0410(10) Uani 1 1 d .
C6 C -0.0608(5) 0.9176(4) 0.4351(3) 0.0348(9) Uani 1 1 d .
C1 C 0.2655(6) 0.5075(5) 0.4107(4) 0.0542(13) Uani 1 1 d .
H1 H 0.3257 0.4222 0.4029 0.065 Uiso 1 1 calc R
C13 C 1.0014(6) 0.7634(5) 0.8921(4) 0.0487(12) Uani 1 1 d .
H13A H 1.0894 0.7454 0.8284 0.058 Uiso 1 1 calc R
H13B H 0.9391 0.6739 0.9256 0.058 Uiso 1 1 calc R
C4 C 0.1521(5) 0.7388(4) 0.4550(3) 0.0365(10) Uani 1 1 d .
C16 C 1.3495(6) 0.7574(5) 1.0721(3) 0.0471(11) Uani 1 1 d .
H16A H 1.4143 0.8461 1.0391 0.057 Uiso 1 1 calc R
H16B H 1.2637 0.7753 1.1367 0.057 Uiso 1 1 calc R
C15 C 1.2427(6) 0.7097(5) 0.9978(4) 0.0501(12) Uani 1 1 d .
H15A H 1.3295 0.6906 0.9340 0.060 Uiso 1 1 calc R
H15B H 1.1783 0.6210 1.0313 0.060 Uiso 1 1 calc R
C2 C 0.1296(6) 0.5494(5) 0.3637(4) 0.0500(12) Uani 1 1 d .
H2 H 0.0841 0.4969 0.3206 0.060 Uiso 1 1 calc R
C10 C 0.6183(5) 0.9163(4) 0.7560(3) 0.0423(11) Uani 1 1 d .
H10A H 0.6789 1.0063 0.7223 0.051 Uiso 1 1 calc R
H10B H 0.5299 0.9335 0.8198 0.051 Uiso 1 1 calc R
C17 C 1.4855(6) 0.6497(5) 1.0998(4) 0.0480(11) Uani 1 1 d .
H17A H 1.5681 0.6303 1.0346 0.058 Uiso 1 1 calc R
H17B H 1.4192 0.5619 1.1335 0.058 Uiso 1 1 calc R
C9 C 0.5168(5) 0.8614(4) 0.6816(3) 0.0413(10) Uani 1 1 d .
H9A H 0.6052 0.8456 0.6174 0.050 Uiso 1 1 calc R
H9B H 0.4581 0.7706 0.7150 0.050 Uiso 1 1 calc R
C12 C 0.8618(6) 0.8660(5) 0.8611(4) 0.0465(11) Uani 1 1 d .
H12A H 0.9238 0.9556 0.8278 0.056 Uiso 1 1 calc R
H12B H 0.7732 0.8836 0.9246 0.056 Uiso 1 1 calc R
C19 C 1.7291(8) 0.5774(6) 1.1976(5) 0.0752(17) Uani 1 1 d .
H19A H 1.6602 0.4922 1.2321 0.113 Uiso 1 1 calc R
H19B H 1.7971 0.6086 1.2438 0.113 Uiso 1 1 calc R
H19C H 1.8125 0.5584 1.1336 0.113 Uiso 1 1 calc R
C18 C 1.5991(6) 0.6920(5) 1.1714(4) 0.0545(13) Uani 1 1 d .
H18A H 1.5178 0.7128 1.2366 0.065 Uiso 1 1 calc R
H18B H 1.6694 0.7780 1.1374 0.065 Uiso 1 1 calc R

loop_
_atom_site_aniso_label
_atom_site_aniso_U_11
_atom_site_aniso_U_22
_atom_site_aniso_U_33
_atom_site_aniso_U_23
_atom_site_aniso_U_13
_atom_site_aniso_U_12
S1 0.0487(7) 0.0504(7) 0.0636(9) -0.0149(6) -0.0254(6) 0.0171(6)
S2 0.0580(8) 0.0481(7) 0.0626(8) -0.0239(6) -0.0363(6) 0.0144(6)
O1 0.065(2) 0.0531(19) 0.081(2) -0.0293(18) -0.053(2) 0.0227(17)
C5 0.033(2) 0.035(2) 0.031(2) -0.0003(18) -0.0088(18) 0.0020(17)
C8 0.042(2) 0.045(2) 0.043(3) -0.010(2) -0.018(2) 0.004(2)
C7 0.036(2) 0.037(2) 0.037(2) -0.0005(19) -0.0170(19) 0.0058(18)
C14 0.041(3) 0.054(3) 0.059(3) -0.009(2) -0.022(2) 0.005(2)
C11 0.040(2) 0.049(3) 0.048(3) -0.005(2) -0.019(2) 0.005(2)
C3 0.042(2) 0.040(2) 0.042(3) -0.008(2) -0.010(2) 0.003(2)
C6 0.038(2) 0.036(2) 0.033(2) -0.0033(18) -0.0151(19) 0.0007(18)
C1 0.059(3) 0.044(3) 0.064(3) -0.019(2) -0.018(3) 0.016(2)
C13 0.042(3) 0.052(3) 0.059(3) -0.007(2) -0.024(2) 0.006(2)
C4 0.034(2) 0.040(2) 0.036(2) -0.0042(19) -0.0097(19) 0.0028(18)
C16 0.046(3) 0.054(3) 0.046(3) -0.010(2) -0.020(2) 0.007(2)
C15 0.045(3) 0.054(3) 0.057(3) -0.009(2) -0.023(2) 0.006(2)
C2 0.056(3) 0.045(3) 0.054(3) -0.017(2) -0.016(2) 0.007(2)
C10 0.037(2) 0.049(3) 0.044(3) -0.006(2) -0.017(2) 0.004(2)
C17 0.047(3) 0.054(3) 0.050(3) -0.013(2) -0.023(2) 0.005(2)
C9 0.036(2) 0.046(2) 0.045(3) -0.006(2) -0.017(2) 0.0051(19)
C12 0.041(2) 0.050(3) 0.053(3) -0.008(2) -0.020(2) 0.004(2)
C19 0.090(4) 0.071(4) 0.091(4) -0.032(3) -0.061(4) 0.023(3)
C18 0.060(3) 0.055(3) 0.060(3) -0.017(2) -0.033(3) 0.010(2)

loop_
_atom_type_symbol
_atom_type_description
_atom_type_scat_dispersion_real
_atom_type_scat_dispersion_imag
_atom_type_scat_source
C C 0.0033 0.0016 'International Tables Vol C Tables 4.2.6.8 and 6.1.1.4'
H H 0.0000 0.0000 'International Tables Vol C Tables 4.2.6.8 and 6.1.1.4'
N N 0.0061 0.0033 'International Tables Vol C Tables 4.2.6.8 and 6.1.1.4'
O O 0.0106 0.0060 'International Tables Vol C Tables 4.2.6.8 and 6.1.1.4'
S S 0.1246 0.1234 'International Tables Vol C Tables 4.2.6.8 and 6.1.1.4'

loop_
_geom_angle_atom_site_label_1
_geom_angle_atom_site_label_2
_geom_angle_atom_site_label_3
_geom_angle
_geom_angle_site_symmetry_1
_geom_angle_site_symmetry_3
C4 S1 C1 90.7(2) . .
C3 S2 C6 91.07(19) . .
C7 O1 C8 122.6(3) . .
C7 C5 C6 122.2(3) . .
C7 C5 C4 126.5(3) . .
C6 C5 C4 111.3(3) . .
O1 C8 C9 107.4(3) . .
O1 C7 C6 129.8(4) . 2_576
O1 C7 C5 113.2(3) . .
C6 C7 C5 117.0(3) 2_576 .
C15 C14 C13 113.8(4) . .
C10 C11 C12 114.1(3) . .
C4 C3 C2 113.2(4) . .
C4 C3 S2 112.7(3) . .
C2 C3 S2 134.0(3) . .
C7 C6 C5 120.8(3) 2_576 .
C7 C6 S2 127.9(3) 2_576 .
C5 C6 S2 111.3(3) . .
C2 C1 S1 113.6(3) . .
C12 C13 C14 114.6(4) . .
C3 C4 C5 113.6(3) . .
C3 C4 S1 111.3(3) . .
C5 C4 S1 135.1(3) . .
C17 C16 C15 113.0(4) . .
C14 C15 C16 115.2(4) . .
C1 C2 C3 111.1(4) . .
C11 C10 C9 113.0(3) . .
C16 C17 C18 115.7(4) . .
C8 C9 C10 113.4(3) . .
C13 C12 C11 114.2(3) . .
C17 C18 C19 112.6(4) . .

loop_
_geom_bond_atom_site_label_1
_geom_bond_atom_site_label_2
_geom_bond_distance
_geom_bond_site_symmetry_2
S1 C4 1.715(4) .
S1 C1 1.721(5) .
S2 C3 1.732(4) .
S2 C6 1.767(4) .
O1 C7 1.358(4) .
O1 C8 1.424(4) .
C5 C7 1.407(5) .
C5 C6 1.408(5) .
C5 C4 1.436(5) .
C8 C9 1.495(5) .
C7 C6 1.384(5) 2_576
C14 C15 1.510(6) .
C14 C13 1.522(6) .
C11 C10 1.511(5) .
C11 C12 1.522(5) .
C3 C4 1.372(5) .
C3 C2 1.420(5) .
C6 C7 1.384(5) 2_576
C1 C2 1.342(6) .
C13 C12 1.510(5) .
C16 C17 1.506(5) .
C16 C15 1.522(6) .
C10 C9 1.525(5) .
C17 C18 1.510(6) .
C19 C18 1.511(6) .
